data_4129690
loop_
_publ_author_name
'Wang, Lei'
'Hu, Lianrui'
'Zhang, Hezhong'
'Chen, Hui'
'Deng, Liang'

_publ_section_title
;
 Three-coordinate iron(IV) bisimido complexes with aminocarbene ligation:
 synthesis, structure, and reactivity.
;
_journal_issue 44
_journal_name_full 'Journal of the American Chemical Society'
_journal_page_first 14196
_journal_page_last 14207
_journal_paper_doi 10.1021/jacs.5b09579
_journal_volume 137
_journal_year 2015
_chemical_formula_moiety 'C45 H58 Fe N4'
_chemical_formula_sum 'C45 H58 Fe N4'
_chemical_formula_weight 710.80
_space_group_crystal_system triclinic
_space_group_IT_number 2
_space_group_name_Hall '-P 1'
_space_group_name_H-M_alt 'P -1'
_atom_sites_solution_hydrogens geom
_atom_sites_solution_primary direct
_audit_creation_date 2014-10-15
_audit_creation_method
;
Olex2 1.2
(compiled 2014.07.22 svn.r2960 for OlexSys, GUI svn.r4862)
;
_cell_angle_alpha 67.416(6)
_cell_angle_beta 73.222(6)
_cell_angle_gamma 66.689(5)
_cell_formula_units_Z 2
_cell_length_a 11.046(4)
_cell_length_b 13.437(5)
_cell_length_c 15.899(6)
_cell_measurement_reflns_used 1951
_cell_measurement_temperature 130
_cell_measurement_theta_max 21.61
_cell_measurement_theta_min 2.28
_cell_volume 1974.8(13)
_computing_cell_refinement 'SAINT v7.68A (Bruker, 2009)'
_computing_data_reduction 'SAINT v7.68A (Bruker, 2009)'
_computing_molecular_graphics 'Olex2 (Dolomanov et al., 2009)'
_computing_publication_material 'Olex2 (Dolomanov et al., 2009)'
_computing_structure_refinement 'XL (Sheldrick, 2008)'
_computing_structure_solution 'ShelXS (Sheldrick, 2008)'
_diffrn_ambient_temperature 130
_diffrn_measured_fraction_theta_full 0.997
_diffrn_measured_fraction_theta_max 0.997
_diffrn_measurement_device_type 'Bruker APEX-II CCD'
_diffrn_measurement_method '\f and \w scans'
_diffrn_radiation_monochromator graphite
_diffrn_radiation_type MoK\a
_diffrn_radiation_wavelength 0.71073
_diffrn_reflns_av_R_equivalents 0.0654
_diffrn_reflns_av_unetI/netI 0.1093
_diffrn_reflns_Laue_measured_fraction_full 0.997
_diffrn_reflns_Laue_measured_fraction_max 0.997
_diffrn_reflns_limit_h_max 13
_diffrn_reflns_limit_h_min -13
_diffrn_reflns_limit_k_max 16
_diffrn_reflns_limit_k_min -16
_diffrn_reflns_limit_l_max 17
_diffrn_reflns_limit_l_min -19
_diffrn_reflns_number 14579
_diffrn_reflns_point_group_measured_fraction_full 0.997
_diffrn_reflns_point_group_measured_fraction_max 0.997
_diffrn_reflns_theta_full 26.000
_diffrn_reflns_theta_max 25.999
_diffrn_reflns_theta_min 1.734
_diffrn_standards_number 0
_exptl_absorpt_coefficient_mu 0.417
_exptl_absorpt_correction_T_max 0.7456
_exptl_absorpt_correction_T_min 0.4703
_exptl_absorpt_correction_type multi-scan
_exptl_absorpt_process_details
;
SADABS-2008/1 (Bruker,2008) was used for absorption correction.
wR2(int) was 0.0796 before and 0.0538 after correction.
The Ratio of minimum to maximum transmission is 0.6308.
The \l/2 correction factor is 0.0015.
;
_exptl_crystal_colour red
_exptl_crystal_density_diffrn 1.195
_exptl_crystal_description block
_exptl_crystal_F_000 764
_exptl_crystal_size_max 0.12
_exptl_crystal_size_mid 0.1
_exptl_crystal_size_min 0.05
_refine_diff_density_max 1.089
_refine_diff_density_min -0.574
_refine_diff_density_rms 0.090
_refine_ls_extinction_method none
_refine_ls_goodness_of_fit_ref 1.051
_refine_ls_hydrogen_treatment constr
_refine_ls_matrix_type full
_refine_ls_number_parameters 464
_refine_ls_number_reflns 7751
_refine_ls_number_restraints 0
_refine_ls_restrained_S_all 1.051
_refine_ls_R_factor_all 0.1438
_refine_ls_R_factor_gt 0.0869
_refine_ls_shift/su_max 0.003
_refine_ls_shift/su_mean 0.000
_refine_ls_structure_factor_coef Fsqd
_refine_ls_weighting_details 'w=1/[\s^2^(Fo^2^)+(0.1243P)^2^+2.2471P] where P=(Fo^2^+2Fc^2^)/3'
_refine_ls_weighting_scheme calc
_refine_ls_wR_factor_gt 0.2309
_refine_ls_wR_factor_ref 0.2674
_reflns_Friedel_coverage 0.000
_reflns_number_gt 4495
_reflns_number_total 7751
_reflns_threshold_expression 'I > 2\s(I)'
_cod_data_source_file ja5b09579_si_002.cif
_cod_data_source_block 7
_cod_original_cell_volume 1974.9(12)
_cod_database_code 4129690
_shelxl_version_number 2014-3
_shelx_space_group_comment
;
The symmetry employed for this shelxl refinement is uniquely defined
by the following loop, which should always be used as a source of
symmetry information in preference to the above space-group names.
They are only intended as comments.
;
_shelx_estimated_absorpt_t_max 0.979
_shelx_estimated_absorpt_t_min 0.952
_olex2_refinement_description
;
1. Fixed Uiso
 At 1.2 times of:
  All C(H) groups, All C(H,H) groups, All N(H) groups
 At 1.5 times of:
  All C(H,H,H) groups
2.a Ternary CH refined with riding coordinates:
 C30(H30), C33(H33), C43(H43)
2.b Secondary CH2 refined with riding coordinates:
 C2(H2A,H2B)
2.c Aromatic/amide H refined with riding coordinates:
 N1(H1), N2(H2), C4(H4), C5(H5), C8(H8), C10(H10), C17(H17), C19(H19),
 C26(H26), C27(H27), C28(H28), C38(H38), C39(H39), C40(H40)
2.d Idealised Me refined as rotating group:
 C12(H12A,H12B,H12C), C13(H13A,H13B,H13C), C14(H14A,H14B,H14C), C21(H21A,H21B,
 H21C), C22(H22A,H22B,H22C), C23(H23A,H23B,H23C), C31(H31A,H31B,H31C), C32(H32A,
 H32B,H32C), C34(H34A,H34B,H34C), C35(H35A,H35B,H35C), C42(H42A,H42B,H42C),
 C44(H44A,H44B,H44C), C45(H45A,H45B,H45C)
;
_olex2_submission_special_instructions 'No special instructions were received'

loop_
_space_group_symop_operation_xyz
'x, y, z'
'-x, -y, -z'

loop_
_atom_site_label
_atom_site_type_symbol
_atom_site_fract_x
_atom_site_fract_y
_atom_site_fract_z
_atom_site_U_iso_or_equiv
_atom_site_adp_type
_atom_site_occupancy
_atom_site_site_symmetry_order
_atom_site_calc_flag
_atom_site_refinement_flags_posn
Fe1 Fe 0.06392(8) 0.23869(6) 0.26190(6) 0.0437(3) Uani 1 1 d .
N1 N 0.0592(4) 0.3952(3) 0.2239(3) 0.0413(11) Uani 1 1 d .
H1 H -0.0221 0.4435 0.2185 0.050 Uiso 1 1 calc R
N2 N 0.1946(4) 0.0957(3) 0.2487(3) 0.0394(11) Uani 1 1 d .
H2 H 0.1778 0.0601 0.2192 0.047 Uiso 1 1 calc R
N3 N -0.2504(4) 0.2842(4) 0.3158(3) 0.0448(12) Uani 1 1 d .
N4 N -0.1585(5) 0.1857(4) 0.2245(3) 0.0467(12) Uani 1 1 d .
C1 C -0.1296(5) 0.2370(4) 0.2703(4) 0.0391(13) Uani 1 1 d .
C2 C 0.0794(9) 0.1454(6) 0.4254(5) 0.081(2) Uani 1 1 d .
H2A H 0.0156 0.1884 0.4674 0.097 Uiso 1 1 calc R
H2B H 0.0861 0.0639 0.4487 0.097 Uiso 1 1 calc R
C3 C 0.2023(7) 0.1678(5) 0.3899(4) 0.0528(16) Uani 1 1 d .
C4 C -0.3497(6) 0.2614(6) 0.2983(5) 0.0655(19) Uani 1 1 d .
H4 H -0.4421 0.2856 0.3226 0.079 Uiso 1 1 calc R
C5 C -0.2927(6) 0.1993(6) 0.2415(5) 0.067(2) Uani 1 1 d .
H5 H -0.3356 0.1700 0.2171 0.081 Uiso 1 1 calc R
C6 C -0.2731(5) 0.3525(4) 0.3734(4) 0.0397(13) Uani 1 1 d .
C7 C -0.3058(5) 0.4705(5) 0.3310(4) 0.0405(13) Uani 1 1 d .
C8 C -0.3333(5) 0.5362(4) 0.3875(4) 0.0408(13) Uani 1 1 d .
H8 H -0.3550 0.6164 0.3606 0.049 Uiso 1 1 calc R
C9 C -0.3306(5) 0.4902(5) 0.4808(4) 0.0430(13) Uani 1 1 d .
C10 C -0.2988(6) 0.3731(5) 0.5194(4) 0.0450(14) Uani 1 1 d .
H10 H -0.2947 0.3402 0.5836 0.054 Uiso 1 1 calc R
C11 C -0.2727(6) 0.3028(5) 0.4672(4) 0.0450(14) Uani 1 1 d .
C12 C -0.2494(8) 0.1780(5) 0.5126(5) 0.0663(19) Uani 1 1 d .
H12A H -0.2140 0.1535 0.5697 0.099 Uiso 1 1 calc GR
H12B H -0.1850 0.1362 0.4708 0.099 Uiso 1 1 calc GR
H12C H -0.3339 0.1626 0.5270 0.099 Uiso 1 1 calc GR
C13 C -0.3634(6) 0.5652(5) 0.5395(5) 0.0549(16) Uani 1 1 d .
H13A H -0.3357 0.5185 0.5997 0.082 Uiso 1 1 calc GR
H13B H -0.4598 0.6048 0.5481 0.082 Uiso 1 1 calc GR
H13C H -0.3159 0.6212 0.5090 0.082 Uiso 1 1 calc GR
C14 C -0.3106(6) 0.5224(5) 0.2301(4) 0.0557(16) Uani 1 1 d .
H14A H -0.3392 0.6055 0.2140 0.084 Uiso 1 1 calc GR
H14B H -0.3740 0.5005 0.2144 0.084 Uiso 1 1 calc GR
H14C H -0.2216 0.4952 0.1954 0.084 Uiso 1 1 calc GR
C15 C -0.0615(6) 0.1213(5) 0.1650(4) 0.0490(15) Uani 1 1 d .
C16 C -0.0164(6) 0.0035(5) 0.2021(5) 0.0497(15) Uani 1 1 d .
C17 C 0.0721(6) -0.0568(5) 0.1433(5) 0.0536(16) Uani 1 1 d .
H17 H 0.1012 -0.1376 0.1656 0.064 Uiso 1 1 calc R
C18 C 0.1194(6) -0.0044(5) 0.0543(5) 0.0522(16) Uani 1 1 d .
C19 C 0.0748(6) 0.1135(6) 0.0210(5) 0.0566(16) Uani 1 1 d .
H19 H 0.1091 0.1506 -0.0402 0.068 Uiso 1 1 calc R
C20 C -0.0193(6) 0.1786(5) 0.0754(4) 0.0504(15) Uani 1 1 d .
C21 C -0.0738(7) 0.3059(6) 0.0376(5) 0.069(2) Uani 1 1 d .
H21A H -0.0563 0.3407 0.0750 0.104 Uiso 1 1 calc GR
H21B H -0.1703 0.3293 0.0394 0.104 Uiso 1 1 calc GR
H21C H -0.0303 0.3310 -0.0263 0.104 Uiso 1 1 calc GR
C22 C 0.2186(7) -0.0745(6) -0.0067(6) 0.070(2) Uani 1 1 d .
H22A H 0.2117 -0.0306 -0.0716 0.105 Uiso 1 1 calc GR
H22B H 0.1989 -0.1449 0.0083 0.105 Uiso 1 1 calc GR
H22C H 0.3093 -0.0931 0.0038 0.105 Uiso 1 1 calc GR
C23 C -0.0608(7) -0.0544(6) 0.3007(5) 0.069(2) Uani 1 1 d .
H23A H -0.0468 -0.0206 0.3403 0.104 Uiso 1 1 calc GR
H23B H -0.0090 -0.1357 0.3164 0.104 Uiso 1 1 calc GR
H23C H -0.1559 -0.0451 0.3102 0.104 Uiso 1 1 calc GR
C24 C 0.1518(5) 0.4499(4) 0.2033(3) 0.0332(11) Uani 1 1 d .
C25 C 0.2748(5) 0.4159(4) 0.1461(3) 0.0391(13) Uani 1 1 d .
C26 C 0.3683(6) 0.4699(5) 0.1265(4) 0.0502(15) Uani 1 1 d .
H26 H 0.4512 0.4459 0.0885 0.060 Uiso 1 1 calc R
C27 C 0.3445(6) 0.5568(5) 0.1602(4) 0.0548(16) Uani 1 1 d .
H27 H 0.4089 0.5941 0.1446 0.066 Uiso 1 1 calc R
C28 C 0.2259(6) 0.5891(5) 0.2168(4) 0.0480(14) Uani 1 1 d .
H28 H 0.2097 0.6484 0.2412 0.058 Uiso 1 1 calc R
C29 C 0.1295(5) 0.5378(4) 0.2394(3) 0.0362(12) Uani 1 1 d .
C30 C -0.0019(6) 0.5802(4) 0.3009(4) 0.0438(14) Uani 1 1 d .
H30 H -0.0422 0.5175 0.3286 0.053 Uiso 1 1 calc R
C31 C 0.0126(7) 0.6086(5) 0.3794(4) 0.0613(18) Uani 1 1 d .
H31A H 0.0501 0.6711 0.3547 0.092 Uiso 1 1 calc GR
H31B H 0.0723 0.5415 0.4178 0.092 Uiso 1 1 calc GR
H31C H -0.0752 0.6316 0.4167 0.092 Uiso 1 1 calc GR
C32 C -0.0984(6) 0.6811(5) 0.2420(5) 0.0577(17) Uani 1 1 d .
H32A H -0.1834 0.7066 0.2812 0.087 Uiso 1 1 calc GR
H32B H -0.1135 0.6583 0.1952 0.087 Uiso 1 1 calc GR
H32C H -0.0604 0.7433 0.2114 0.087 Uiso 1 1 calc GR
C33 C 0.3020(5) 0.3250(4) 0.1029(4) 0.0415(13) Uani 1 1 d .
H33 H 0.2479 0.2746 0.1444 0.050 Uiso 1 1 calc R
C34 C 0.4465(6) 0.2498(5) 0.0926(5) 0.0616(18) Uani 1 1 d .
H34A H 0.5008 0.2942 0.0453 0.092 Uiso 1 1 calc GR
H34B H 0.4534 0.1857 0.0742 0.092 Uiso 1 1 calc GR
H34C H 0.4786 0.2208 0.1516 0.092 Uiso 1 1 calc GR
C35 C 0.2541(8) 0.3778(6) 0.0106(5) 0.080(2) Uani 1 1 d .
H35A H 0.1587 0.4212 0.0188 0.120 Uiso 1 1 calc GR
H35B H 0.2684 0.3176 -0.0150 0.120 Uiso 1 1 calc GR
H35C H 0.3042 0.4288 -0.0319 0.120 Uiso 1 1 calc GR
C36 C 0.3107(5) 0.0483(4) 0.2829(3) 0.0335(11) Uani 1 1 d .
C37 C 0.4250(5) -0.0353(4) 0.2518(4) 0.0369(12) Uani 1 1 d .
C38 C 0.5383(6) -0.0766(5) 0.2898(4) 0.0502(15) Uani 1 1 d .
H38 H 0.6133 -0.1328 0.2693 0.060 Uiso 1 1 calc R
C39 C 0.5480(7) -0.0392(6) 0.3578(5) 0.0655(19) Uani 1 1 d .
H39 H 0.6280 -0.0687 0.3830 0.079 Uiso 1 1 calc R
C40 C 0.4383(7) 0.0414(5) 0.3866(5) 0.0581(17) Uani 1 1 d .
H40 H 0.4436 0.0688 0.4319 0.070 Uiso 1 1 calc R
C41 C 0.3205(6) 0.0841(4) 0.3525(4) 0.0425(13) Uani 1 1 d .
C42 C 0.2294(9) 0.2592(5) 0.4065(5) 0.082(3) Uani 1 1 d .
H42A H 0.2793 0.2253 0.4581 0.124 Uiso 1 1 calc GR
H42B H 0.1445 0.3159 0.4214 0.124 Uiso 1 1 calc GR
H42C H 0.2819 0.2961 0.3509 0.124 Uiso 1 1 calc GR
C43 C 0.4176(6) -0.0805(4) 0.1799(4) 0.0469(14) Uani 1 1 d .
H43 H 0.3521 -0.0187 0.1400 0.056 Uiso 1 1 calc R
C44 C 0.3652(7) -0.1810(5) 0.2265(4) 0.0533(16) Uani 1 1 d .
H44A H 0.4304 -0.2449 0.2629 0.080 Uiso 1 1 calc GR
H44B H 0.3509 -0.2039 0.1795 0.080 Uiso 1 1 calc GR
H44C H 0.2805 -0.1591 0.2672 0.080 Uiso 1 1 calc GR
C45 C 0.5509(7) -0.1141(6) 0.1171(5) 0.070(2) Uani 1 1 d .
H45A H 0.5861 -0.0500 0.0895 0.105 Uiso 1 1 calc GR
H45B H 0.5374 -0.1340 0.0680 0.105 Uiso 1 1 calc GR
H45C H 0.6147 -0.1798 0.1534 0.105 Uiso 1 1 calc GR

loop_
_atom_site_aniso_label
_atom_site_aniso_U_11
_atom_site_aniso_U_22
_atom_site_aniso_U_33
_atom_site_aniso_U_23
_atom_site_aniso_U_13
_atom_site_aniso_U_12
Fe1 0.0375(5) 0.0225(4) 0.0672(6) -0.0222(4) 0.0031(4) -0.0056(3)
N1 0.033(2) 0.021(2) 0.062(3) -0.014(2) -0.005(2) -0.0020(18)
N2 0.036(2) 0.022(2) 0.059(3) -0.015(2) -0.014(2) -0.0028(18)
N3 0.038(3) 0.038(3) 0.061(3) -0.026(2) 0.000(2) -0.010(2)
N4 0.041(3) 0.039(3) 0.063(3) -0.030(2) -0.010(2) -0.001(2)
C1 0.044(3) 0.017(2) 0.049(3) -0.013(2) -0.005(3) -0.002(2)
C2 0.103(6) 0.043(4) 0.064(5) -0.016(3) 0.020(4) -0.015(4)
C3 0.076(5) 0.030(3) 0.037(3) -0.013(2) -0.009(3) 0.001(3)
C4 0.038(3) 0.072(5) 0.103(6) -0.054(4) -0.006(4) -0.012(3)
C5 0.042(4) 0.070(5) 0.110(6) -0.060(5) -0.014(4) -0.006(3)
C6 0.032(3) 0.029(3) 0.058(4) -0.022(3) 0.000(2) -0.006(2)
C7 0.029(3) 0.033(3) 0.049(3) -0.013(3) -0.005(2) 0.000(2)
C8 0.035(3) 0.022(3) 0.060(4) -0.016(3) -0.003(3) -0.003(2)
C9 0.035(3) 0.040(3) 0.054(4) -0.023(3) 0.002(3) -0.011(2)
C10 0.049(3) 0.037(3) 0.046(3) -0.013(3) -0.005(3) -0.012(3)
C11 0.044(3) 0.031(3) 0.052(4) -0.010(3) -0.004(3) -0.011(3)
C12 0.087(5) 0.030(3) 0.070(4) -0.009(3) -0.014(4) -0.012(3)
C13 0.048(4) 0.051(4) 0.071(4) -0.035(3) 0.002(3) -0.013(3)
C14 0.057(4) 0.041(3) 0.057(4) -0.016(3) -0.006(3) -0.005(3)
C15 0.050(4) 0.036(3) 0.068(4) -0.031(3) -0.012(3) -0.005(3)
C16 0.049(3) 0.033(3) 0.078(4) -0.029(3) -0.016(3) -0.009(3)
C17 0.046(4) 0.040(3) 0.085(5) -0.034(3) -0.019(3) -0.003(3)
C18 0.041(3) 0.046(4) 0.078(5) -0.039(3) -0.017(3) 0.002(3)
C19 0.057(4) 0.050(4) 0.066(4) -0.030(3) -0.012(3) -0.007(3)
C20 0.053(4) 0.034(3) 0.064(4) -0.026(3) -0.017(3) 0.003(3)
C21 0.074(5) 0.047(4) 0.072(5) -0.018(3) -0.018(4) -0.001(3)
C22 0.054(4) 0.064(5) 0.104(6) -0.060(4) -0.011(4) 0.000(3)
C23 0.074(5) 0.040(4) 0.084(5) -0.020(4) -0.004(4) -0.014(3)
C24 0.032(3) 0.020(2) 0.041(3) -0.005(2) -0.007(2) -0.006(2)
C25 0.045(3) 0.026(3) 0.031(3) -0.003(2) -0.001(2) -0.005(2)
C26 0.038(3) 0.046(3) 0.057(4) -0.017(3) 0.010(3) -0.016(3)
C27 0.049(4) 0.045(4) 0.072(4) -0.017(3) 0.004(3) -0.027(3)
C28 0.054(4) 0.032(3) 0.057(4) -0.017(3) 0.002(3) -0.017(3)
C29 0.041(3) 0.025(3) 0.033(3) -0.006(2) -0.002(2) -0.008(2)
C30 0.048(3) 0.029(3) 0.044(3) -0.014(2) 0.007(3) -0.010(2)
C31 0.073(5) 0.041(4) 0.058(4) -0.025(3) 0.007(3) -0.010(3)
C32 0.045(4) 0.035(3) 0.073(4) -0.011(3) -0.001(3) -0.004(3)
C33 0.043(3) 0.029(3) 0.044(3) -0.014(2) 0.003(2) -0.007(2)
C34 0.052(4) 0.043(4) 0.078(5) -0.029(3) -0.002(3) 0.001(3)
C35 0.100(6) 0.054(4) 0.087(5) -0.040(4) -0.039(5) 0.008(4)
C36 0.036(3) 0.018(2) 0.038(3) -0.005(2) -0.006(2) -0.004(2)
C37 0.035(3) 0.022(2) 0.048(3) -0.011(2) -0.006(2) -0.003(2)
C38 0.039(3) 0.034(3) 0.063(4) -0.012(3) -0.007(3) 0.000(3)
C39 0.050(4) 0.058(4) 0.087(5) -0.016(4) -0.035(4) -0.005(3)
C40 0.076(5) 0.036(3) 0.069(4) -0.015(3) -0.031(4) -0.013(3)
C41 0.054(4) 0.020(3) 0.043(3) -0.006(2) -0.020(3) 0.002(2)
C42 0.151(8) 0.027(3) 0.063(4) -0.020(3) -0.030(5) -0.009(4)
C43 0.062(4) 0.022(3) 0.047(3) -0.011(2) -0.012(3) -0.001(3)
C44 0.071(4) 0.032(3) 0.059(4) -0.018(3) -0.017(3) -0.009(3)
C45 0.085(5) 0.050(4) 0.063(4) -0.028(3) 0.009(4) -0.015(4)

loop_
_atom_type_symbol
_atom_type_description
_atom_type_scat_dispersion_real
_atom_type_scat_dispersion_imag
_atom_type_scat_source
C C 0.0033 0.0016 'International Tables Vol C Tables 4.2.6.8 and 6.1.1.4'
H H 0.0000 0.0000 'International Tables Vol C Tables 4.2.6.8 and 6.1.1.4'
Fe Fe 0.3463 0.8444 'International Tables Vol C Tables 4.2.6.8 and 6.1.1.4'
N N 0.0061 0.0033 'International Tables Vol C Tables 4.2.6.8 and 6.1.1.4'

loop_
_geom_angle_atom_site_label_1
_geom_angle_atom_site_label_2
_geom_angle_atom_site_label_3
_geom_angle
N1 Fe1 N2 136.48(19)
N1 Fe1 C1 108.70(18)
N1 Fe1 C2 111.5(2)
N2 Fe1 C1 109.55(18)
N2 Fe1 C2 83.7(2)
C1 Fe1 C2 96.9(3)
Fe1 N1 H1 112.1
C24 N1 Fe1 135.8(3)
C24 N1 H1 112.1
Fe1 N2 H2 118.6
C36 N2 Fe1 122.7(3)
C36 N2 H2 118.6
C1 N3 C4 111.5(5)
C1 N3 C6 124.5(5)
C4 N3 C6 124.0(5)
C1 N4 C5 112.2(5)
C1 N4 C15 124.9(5)
C5 N4 C15 122.9(5)
N3 C1 Fe1 132.7(4)
N4 C1 Fe1 124.3(4)
N4 C1 N3 103.0(5)
Fe1 C2 H2A 115.5
Fe1 C2 H2B 115.5
H2A C2 H2B 112.5
C3 C2 Fe1 78.3(4)
C3 C2 H2A 115.5
C3 C2 H2B 115.5
C2 C3 C41 119.8(6)
C2 C3 C42 122.5(6)
C41 C3 C42 116.3(6)
N3 C4 H4 126.5
C5 C4 N3 107.1(6)
C5 C4 H4 126.5
N4 C5 H5 126.9
C4 C5 N4 106.3(6)
C4 C5 H5 126.9
C7 C6 N3 116.9(5)
C11 C6 N3 120.3(5)
C11 C6 C7 122.6(5)
C6 C7 C14 121.5(5)
C8 C7 C6 116.7(5)
C8 C7 C14 121.8(5)
C7 C8 H8 118.6
C9 C8 C7 122.8(5)
C9 C8 H8 118.6
C8 C9 C10 118.2(5)
C8 C9 C13 120.8(5)
C10 C9 C13 120.9(5)
C9 C10 H10 119.1
C11 C10 C9 121.9(5)
C11 C10 H10 119.1
C6 C11 C10 117.7(5)
C6 C11 C12 122.0(5)
C10 C11 C12 120.3(5)
C11 C12 H12A 109.5
C11 C12 H12B 109.5
C11 C12 H12C 109.5
H12A C12 H12B 109.5
H12A C12 H12C 109.5
H12B C12 H12C 109.5
C9 C13 H13A 109.5
C9 C13 H13B 109.5
C9 C13 H13C 109.5
H13A C13 H13B 109.5
H13A C13 H13C 109.5
H13B C13 H13C 109.5
C7 C14 H14A 109.5
C7 C14 H14B 109.5
C7 C14 H14C 109.5
H14A C14 H14B 109.5
H14A C14 H14C 109.5
H14B C14 H14C 109.5
C16 C15 N4 117.5(6)
C20 C15 N4 119.2(5)
C20 C15 C16 123.3(5)
C15 C16 C23 121.4(5)
C17 C16 C15 116.7(6)
C17 C16 C23 122.0(6)
C16 C17 H17 118.7
C18 C17 C16 122.5(6)
C18 C17 H17 118.7
C17 C18 C19 118.8(5)
C17 C18 C22 120.4(6)
C19 C18 C22 120.8(7)
C18 C19 H19 119.4
C18 C19 C20 121.3(6)
C20 C19 H19 119.4
C15 C20 C19 117.3(6)
C15 C20 C21 121.4(5)
C19 C20 C21 121.3(6)
C20 C21 H21A 109.5
C20 C21 H21B 109.5
C20 C21 H21C 109.5
H21A C21 H21B 109.5
H21A C21 H21C 109.5
H21B C21 H21C 109.5
C18 C22 H22A 109.5
C18 C22 H22B 109.5
C18 C22 H22C 109.5
H22A C22 H22B 109.5
H22A C22 H22C 109.5
H22B C22 H22C 109.5
C16 C23 H23A 109.5
C16 C23 H23B 109.5
C16 C23 H23C 109.5
H23A C23 H23B 109.5
H23A C23 H23C 109.5
H23B C23 H23C 109.5
N1 C24 C25 119.7(5)
N1 C24 C29 122.2(5)
C29 C24 C25 118.1(5)
C24 C25 C33 120.3(5)
C26 C25 C24 119.6(5)
C26 C25 C33 120.0(5)
C25 C26 H26 119.1
C27 C26 C25 121.8(5)
C27 C26 H26 119.1
C26 C27 H27 120.6
C26 C27 C28 118.8(5)
C28 C27 H27 120.6
C27 C28 H28 119.0
C27 C28 C29 121.9(5)
C29 C28 H28 119.0
C24 C29 C30 121.1(5)
C28 C29 C24 119.7(5)
C28 C29 C30 119.1(5)
C29 C30 H30 107.1
C31 C30 C29 114.7(5)
C31 C30 H30 107.1
C31 C30 C32 110.8(5)
C32 C30 C29 109.6(4)
C32 C30 H30 107.1
C30 C31 H31A 109.5
C30 C31 H31B 109.5
C30 C31 H31C 109.5
H31A C31 H31B 109.5
H31A C31 H31C 109.5
H31B C31 H31C 109.5
C30 C32 H32A 109.5
C30 C32 H32B 109.5
C30 C32 H32C 109.5
H32A C32 H32B 109.5
H32A C32 H32C 109.5
H32B C32 H32C 109.5
C25 C33 H33 107.2
C25 C33 C34 114.4(5)
C34 C33 H33 107.2
C35 C33 C25 110.5(5)
C35 C33 H33 107.2
C35 C33 C34 110.1(5)
C33 C34 H34A 109.5
C33 C34 H34B 109.5
C33 C34 H34C 109.5
H34A C34 H34B 109.5
H34A C34 H34C 109.5
H34B C34 H34C 109.5
C33 C35 H35A 109.5
C33 C35 H35B 109.5
C33 C35 H35C 109.5
H35A C35 H35B 109.5
H35A C35 H35C 109.5
H35B C35 H35C 109.5
N2 C36 C37 123.8(5)
N2 C36 C41 118.4(4)
C41 C36 C37 117.8(5)
C36 C37 C43 119.9(5)
C38 C37 C36 119.3(5)
C38 C37 C43 120.8(5)
C37 C38 H38 118.7
C37 C38 C39 122.6(5)
C39 C38 H38 118.7
C38 C39 H39 121.2
C40 C39 C38 117.6(6)
C40 C39 H39 121.2
C39 C40 H40 118.8
C39 C40 C41 122.5(6)
C41 C40 H40 118.8
C36 C41 C3 119.8(5)
C40 C41 C3 120.0(5)
C40 C41 C36 120.2(5)
C3 C42 H42A 109.5
C3 C42 H42B 109.5
C3 C42 H42C 109.5
H42A C42 H42B 109.5
H42A C42 H42C 109.5
H42B C42 H42C 109.5
C37 C43 H43 107.7
C37 C43 C45 113.5(5)
C44 C43 C37 110.1(5)
C44 C43 H43 107.7
C44 C43 C45 110.0(5)
C45 C43 H43 107.7
C43 C44 H44A 109.5
C43 C44 H44B 109.5
C43 C44 H44C 109.5
H44A C44 H44B 109.5
H44A C44 H44C 109.5
H44B C44 H44C 109.5
C43 C45 H45A 109.5
C43 C45 H45B 109.5
C43 C45 H45C 109.5
H45A C45 H45B 109.5
H45A C45 H45C 109.5
H45B C45 H45C 109.5

loop_
_geom_bond_atom_site_label_1
_geom_bond_atom_site_label_2
_geom_bond_distance
Fe1 N1 1.936(4)
Fe1 N2 1.938(4)
Fe1 C1 2.111(6)
Fe1 C2 2.437(7)
N1 H1 0.8800
N1 C24 1.382(6)
N2 H2 0.8800
N2 C36 1.356(7)
N3 C1 1.353(6)
N3 C4 1.372(8)
N3 C6 1.441(7)
N4 C1 1.342(7)
N4 C5 1.377(8)
N4 C15 1.449(7)
C2 H2A 0.9900
C2 H2B 0.9900
C2 C3 1.416(10)
C3 C41 1.491(8)
C3 C42 1.501(9)
C4 H4 0.9500
C4 C5 1.320(9)
C5 H5 0.9500
C6 C7 1.401(7)
C6 C11 1.381(8)
C7 C8 1.383(7)
C7 C14 1.492(8)
C8 H8 0.9500
C8 C9 1.376(8)
C9 C10 1.387(8)
C9 C13 1.501(8)
C10 H10 0.9500
C10 C11 1.384(8)
C11 C12 1.494(8)
C12 H12A 0.9800
C12 H12B 0.9800
C12 H12C 0.9800
C13 H13A 0.9800
C13 H13B 0.9800
C13 H13C 0.9800
C14 H14A 0.9800
C14 H14B 0.9800
C14 H14C 0.9800
C15 C16 1.390(8)
C15 C20 1.378(9)
C16 C17 1.383(8)
C16 C23 1.492(9)
C17 H17 0.9500
C17 C18 1.368(9)
C18 C19 1.386(9)
C18 C22 1.516(8)
C19 H19 0.9500
C19 C20 1.392(8)
C20 C21 1.501(8)
C21 H21A 0.9800
C21 H21B 0.9800
C21 H21C 0.9800
C22 H22A 0.9800
C22 H22B 0.9800
C22 H22C 0.9800
C23 H23A 0.9800
C23 H23B 0.9800
C23 H23C 0.9800
C24 C25 1.413(7)
C24 C29 1.412(7)
C25 C26 1.386(8)
C25 C33 1.514(7)
C26 H26 0.9500
C26 C27 1.370(8)
C27 H27 0.9500
C27 C28 1.373(8)
C28 H28 0.9500
C28 C29 1.382(8)
C29 C30 1.530(7)
C30 H30 1.0000
C30 C31 1.502(8)
C30 C32 1.519(8)
C31 H31A 0.9800
C31 H31B 0.9800
C31 H31C 0.9800
C32 H32A 0.9800
C32 H32B 0.9800
C32 H32C 0.9800
C33 H33 1.0000
C33 C34 1.515(8)
C33 C35 1.512(9)
C34 H34A 0.9800
C34 H34B 0.9800
C34 H34C 0.9800
C35 H35A 0.9800
C35 H35B 0.9800
C35 H35C 0.9800
C36 C37 1.429(7)
C36 C41 1.410(7)
C37 C38 1.367(8)
C37 C43 1.521(8)
C38 H38 0.9500
C38 C39 1.399(9)
C39 H39 0.9500
C39 C40 1.369(9)
C40 H40 0.9500
C40 C41 1.376(8)
C42 H42A 0.9800
C42 H42B 0.9800
C42 H42C 0.9800
C43 H43 1.0000
C43 C44 1.520(8)
C43 C45 1.530(8)
C44 H44A 0.9800
C44 H44B 0.9800
C44 H44C 0.9800
C45 H45A 0.9800
C45 H45B 0.9800
C45 H45C 0.9800

loop_
_geom_torsion_atom_site_label_1
_geom_torsion_atom_site_label_2
_geom_torsion_atom_site_label_3
_geom_torsion_atom_site_label_4
_geom_torsion
Fe1 N1 C24 C25 45.3(7)
Fe1 N1 C24 C29 -133.0(5)
Fe1 N2 C36 C37 -160.1(4)
Fe1 N2 C36 C41 19.1(7)
Fe1 C2 C3 C41 -87.2(5)
Fe1 C2 C3 C42 106.7(6)
N1 C24 C25 C26 -179.2(5)
N1 C24 C25 C33 3.8(7)
N1 C24 C29 C28 179.6(5)
N1 C24 C29 C30 -2.4(8)
N2 C36 C37 C38 178.9(5)
N2 C36 C37 C43 -3.4(8)
N2 C36 C41 C3 3.1(8)
N2 C36 C41 C40 -177.5(5)
N3 C4 C5 N4 -0.4(9)
N3 C6 C7 C8 177.2(5)
N3 C6 C7 C14 -2.8(8)
N3 C6 C11 C10 -178.2(5)
N3 C6 C11 C12 -0.2(9)
N4 C15 C16 C17 177.6(5)
N4 C15 C16 C23 -2.9(9)
N4 C15 C20 C19 179.4(5)
N4 C15 C20 C21 -1.3(9)
C1 N3 C4 C5 0.0(8)
C1 N3 C6 C7 91.9(7)
C1 N3 C6 C11 -93.1(7)
C1 N4 C5 C4 0.6(8)
C1 N4 C15 C16 98.5(7)
C1 N4 C15 C20 -81.9(8)
C2 C3 C41 C36 54.5(8)
C2 C3 C41 C40 -124.9(7)
C4 N3 C1 Fe1 178.7(5)
C4 N3 C1 N4 0.4(7)
C4 N3 C6 C7 -86.3(7)
C4 N3 C6 C11 88.6(7)
C5 N4 C1 Fe1 -179.1(5)
C5 N4 C1 N3 -0.6(7)
C5 N4 C15 C16 -80.4(8)
C5 N4 C15 C20 99.3(8)
C6 N3 C1 Fe1 0.2(8)
C6 N3 C1 N4 -178.0(5)
C6 N3 C4 C5 178.4(6)
C6 C7 C8 C9 -0.6(8)
C7 C6 C11 C10 -3.6(8)
C7 C6 C11 C12 174.5(6)
C7 C8 C9 C10 0.0(8)
C7 C8 C9 C13 -179.0(5)
C8 C9 C10 C11 -1.3(9)
C9 C10 C11 C6 3.0(9)
C9 C10 C11 C12 -175.1(6)
C11 C6 C7 C8 2.4(8)
C11 C6 C7 C14 -177.6(5)
C13 C9 C10 C11 177.8(6)
C14 C7 C8 C9 179.5(5)
C15 N4 C1 Fe1 2.0(8)
C15 N4 C1 N3 -179.6(5)
C15 N4 C5 C4 179.6(6)
C15 C16 C17 C18 3.3(9)
C16 C15 C20 C19 -1.0(9)
C16 C15 C20 C21 178.3(6)
C16 C17 C18 C19 -1.5(9)
C16 C17 C18 C22 178.7(6)
C17 C18 C19 C20 -1.8(9)
C18 C19 C20 C15 3.0(9)
C18 C19 C20 C21 -176.4(6)
C20 C15 C16 C17 -2.1(9)
C20 C15 C16 C23 177.5(6)
C22 C18 C19 C20 178.0(6)
C23 C16 C17 C18 -176.2(6)
C24 C25 C26 C27 -0.7(9)
C24 C25 C33 C34 -146.3(5)
C24 C25 C33 C35 88.8(7)
C24 C29 C30 C31 141.7(5)
C24 C29 C30 C32 -92.9(6)
C25 C24 C29 C28 1.3(8)
C25 C24 C29 C30 179.3(5)
C25 C26 C27 C28 1.6(10)
C26 C25 C33 C34 36.6(7)
C26 C25 C33 C35 -88.3(7)
C26 C27 C28 C29 -1.1(10)
C27 C28 C29 C24 -0.4(9)
C27 C28 C29 C30 -178.4(6)
C28 C29 C30 C31 -40.3(7)
C28 C29 C30 C32 85.1(7)
C29 C24 C25 C26 -0.8(8)
C29 C24 C25 C33 -177.9(5)
C33 C25 C26 C27 176.4(6)
C36 C37 C38 C39 -0.8(9)
C36 C37 C43 C44 -87.4(6)
C36 C37 C43 C45 148.8(5)
C37 C36 C41 C3 -177.6(5)
C37 C36 C41 C40 1.8(8)
C37 C38 C39 C40 0.4(10)
C38 C37 C43 C44 90.3(7)
C38 C37 C43 C45 -33.6(7)
C38 C39 C40 C41 1.1(11)
C39 C40 C41 C3 177.1(6)
C39 C40 C41 C36 -2.3(10)
C41 C36 C37 C38 -0.3(8)
C41 C36 C37 C43 177.4(5)
C42 C3 C41 C36 -138.6(6)
C42 C3 C41 C40 42.1(8)
C43 C37 C38 C39 -178.5(6)
